data_2223130
loop_
_publ_author_name
'Kerscher, Tobias'
'Mayer, Peter'
'Kl\"ufers, Peter'

_publ_section_title
;
 Methyl 1<i>H</i>-pyrrole-2-carboxylate
;
_journal_coeditor_code IS2445
_journal_issue 9
_journal_name_full 'Acta Crystallographica Section E'
_journal_page_first o2195
_journal_paper_doi 10.1107/S1600536809030906
_journal_volume 65
_journal_year 2009
_chemical_formula_iupac 'C6 H7 N O2'
_chemical_formula_moiety 'C6 H7 N O2'
_chemical_formula_sum 'C6 H7 N O2'
_chemical_formula_weight 125.13
_chemical_name_common '2-(formic acid methyleester)pyrrole'
_chemical_name_systematic
;
Methyl 1<i>H</i>-pyrrole-2-carboxylate
;
_space_group_IT_number 14
_symmetry_cell_setting monoclinic
_symmetry_space_group_name_Hall '-P 2ybc'
_symmetry_space_group_name_H-M 'P 1 21/c 1'
_atom_sites_solution_hydrogens geom
_atom_sites_solution_primary direct
_atom_sites_solution_secondary difmap
_audit_creation_method 'form98_non/compatible with shelxl97-2'
_cell_angle_alpha 90.00
_cell_angle_beta 100.55(2)
_cell_angle_gamma 90.00
_cell_formula_units_Z 4
_cell_length_a 7.5346(19)
_cell_length_b 5.4598(14)
_cell_length_c 14.730(4)
_cell_measurement_reflns_used 1091
_cell_measurement_temperature 200(2)
_cell_measurement_theta_max 27.4929
_cell_measurement_theta_min 3.9556
_cell_volume 595.7(3)
_computing_cell_refinement
;
CrysAlis RED (Oxford Diffraction, 2006)
;
_computing_data_collection
;
CrysAlis CCD (Oxford Diffraction, 2006)
;
_computing_data_reduction
;
CrysAlis RED (Oxford Diffraction, 2006)
;
_computing_molecular_graphics
;
ORTEPIII (Burnett & Johnson, 1996),
ORTEP-3 (Farrugia, 1997) and Mercury 2.2 (Macrae <i>et
al.</i>,  2006)
;
_computing_publication_material 'SHELXL97 (Sheldrick, 2008)'
_computing_structure_refinement 'SHELXL97 (Sheldrick, 2008)'
_computing_structure_solution 'SHELXS97 (Sheldrick, 2008)'
_diffrn_ambient_temperature 200(2)
_diffrn_measured_fraction_theta_full 0.988
_diffrn_measured_fraction_theta_max 0.988
_diffrn_measurement_device 'CCD camera on \k-goniostat'
_diffrn_measurement_device_type 'Oxford Xcalibur KappaCCD'
_diffrn_measurement_method \w-scans
_diffrn_radiation_monochromator graphite
_diffrn_radiation_source 'fine-focus sealed tube'
_diffrn_radiation_type MoK\a
_diffrn_radiation_wavelength 0.71073
_diffrn_reflns_av_R_equivalents 0.1120
_diffrn_reflns_av_sigmaI/netI 0.1567
_diffrn_reflns_limit_h_max 9
_diffrn_reflns_limit_h_min -9
_diffrn_reflns_limit_k_max 6
_diffrn_reflns_limit_k_min -6
_diffrn_reflns_limit_l_max 17
_diffrn_reflns_limit_l_min -17
_diffrn_reflns_number 2591
_diffrn_reflns_theta_full 25.49
_diffrn_reflns_theta_max 25.49
_diffrn_reflns_theta_min 3.98
_exptl_absorpt_coefficient_mu 0.106
_exptl_absorpt_correction_type none
_exptl_crystal_colour colourless
_exptl_crystal_density_diffrn 1.395
_exptl_crystal_density_method 'not measured'
_exptl_crystal_description platelet
_exptl_crystal_F_000 264
_exptl_crystal_size_max 0.38
_exptl_crystal_size_mid 0.16
_exptl_crystal_size_min 0.06
_refine_diff_density_max 0.266
_refine_diff_density_min -0.263
_refine_ls_extinction_method none
_refine_ls_goodness_of_fit_ref 0.948
_refine_ls_hydrogen_treatment constr
_refine_ls_matrix_type full
_refine_ls_number_parameters 83
_refine_ls_number_reflns 1103
_refine_ls_number_restraints 0
_refine_ls_restrained_S_all 0.948
_refine_ls_R_factor_all 0.1415
_refine_ls_R_factor_gt 0.0695
_refine_ls_shift/su_max 0.000
_refine_ls_shift/su_mean 0.000
_refine_ls_structure_factor_coef Fsqd
_refine_ls_weighting_details 'calc w=1/[\s^2^(Fo^2^)+(0.0745P)^2^] where P=(Fo^2^+2Fc^2^)/3'
_refine_ls_weighting_scheme calc
_refine_ls_wR_factor_gt 0.1449
_refine_ls_wR_factor_ref 0.1757
_reflns_number_gt 528
_reflns_number_total 1103
_reflns_threshold_expression >2sigma(I)
_cod_data_source_file is2445.cif
_cod_data_source_block I
_cod_original_sg_symbol_H-M 'P 21/c'
_cod_database_code 2223130
_cod_database_fobs_code 2223130

loop_
_symmetry_equiv_pos_as_xyz
'x, y, z'
'-x, y+1/2, -z+1/2'
'-x, -y, -z'
'x, -y-1/2, z-1/2'

loop_
_atom_site_type_symbol
_atom_site_label
_atom_site_fract_x
_atom_site_fract_y
_atom_site_fract_z
_atom_site_U_iso_or_equiv
_atom_site_adp_type
_atom_site_calc_flag
_atom_site_refinement_flags
_atom_site_occupancy
_atom_site_disorder_assembly
_atom_site_disorder_group
O O1 0.0203(3) 0.7534(4) 0.08955(19) 0.0312(8) Uani d . 1 . .
O O2 -0.0644(3) 0.4755(5) 0.18723(19) 0.0331(8) Uani d . 1 . .
N N1 0.2637(4) 0.2221(6) 0.1856(2) 0.0286(9) Uani d . 1 . .
H H1 0.1960 0.1417 0.2183 0.034 Uiso calc R 1 . .
C C1 0.2176(5) 0.4370(7) 0.1405(3) 0.0248(10) Uani d . 1 . .
C C5 0.0452(5) 0.5519(7) 0.1425(3) 0.0276(10) Uani d . 1 . .
C C6 -0.1459(5) 0.8847(7) 0.0877(3) 0.0378(12) Uani d . 1 . .
H H6A -0.2475 0.7701 0.0753 0.057 Uiso calc R 1 . .
H H6B -0.1594 1.0093 0.0391 0.057 Uiso calc R 1 . .
H H6C -0.1439 0.9640 0.1476 0.057 Uiso calc R 1 . .
C C3 0.4923(5) 0.3236(7) 0.1182(3) 0.0275(10) Uani d . 1 . .
H H3 0.6054 0.3212 0.0984 0.033 Uiso calc R 1 . .
C C4 0.4295(5) 0.1506(7) 0.1726(3) 0.0300(10) Uani d . 1 . .
H H4 0.4914 0.0065 0.1967 0.036 Uiso calc R 1 . .
C C2 0.3585(5) 0.5042(7) 0.0975(3) 0.0276(10) Uani d . 1 . .
H H2 0.3638 0.6461 0.0608 0.033 Uiso calc R 1 . .

loop_
_atom_site_aniso_label
_atom_site_aniso_U_11
_atom_site_aniso_U_22
_atom_site_aniso_U_33
_atom_site_aniso_U_12
_atom_site_aniso_U_13
_atom_site_aniso_U_23
O1 0.0235(16) 0.0309(17) 0.0388(19) 0.0084(12) 0.0042(12) 0.0051(13)
O2 0.0241(16) 0.0352(17) 0.041(2) 0.0013(13) 0.0090(14) -0.0012(14)
N1 0.025(2) 0.0251(19) 0.036(2) -0.0002(15) 0.0059(15) -0.0020(16)
C1 0.024(2) 0.022(2) 0.028(2) -0.0012(18) 0.0041(18) -0.0015(17)
C5 0.028(2) 0.022(2) 0.030(2) 0.0005(18) -0.0009(19) -0.0072(18)
C6 0.034(3) 0.037(3) 0.041(3) 0.009(2) 0.004(2) 0.001(2)
C3 0.026(2) 0.031(2) 0.026(2) 0.0016(18) 0.0079(17) -0.0016(19)
C4 0.023(2) 0.029(2) 0.035(3) 0.0024(19) -0.0013(18) -0.0029(19)
C2 0.030(2) 0.026(2) 0.026(3) -0.0026(19) 0.0051(19) 0.0019(19)

loop_
_atom_type_symbol
_atom_type_description
_atom_type_scat_dispersion_real
_atom_type_scat_dispersion_imag
_atom_type_scat_source
C C 0.0033 0.0016 'International Tables Vol C Tables 4.2.6.8 and 6.1.1.4'
H H 0.0000 0.0000 'International Tables Vol C Tables 4.2.6.8 and 6.1.1.4'
N N 0.0061 0.0033 'International Tables Vol C Tables 4.2.6.8 and 6.1.1.4'
O O 0.0106 0.0060 'International Tables Vol C Tables 4.2.6.8 and 6.1.1.4'

loop_
_geom_angle_atom_site_label_1
_geom_angle_atom_site_label_2
_geom_angle_atom_site_label_3
_geom_angle_site_symmetry_1
_geom_angle_site_symmetry_3
_geom_angle
_geom_angle_publ_flag
C5 O1 C6 . . 116.6(3) ?
C4 N1 C1 . . 109.8(3) ?
C4 N1 H1 . . 125.1 ?
C1 N1 H1 . . 125.1 ?
N1 C1 C2 . . 107.7(3) ?
N1 C1 C5 . . 120.9(3) ?
C2 C1 C5 . . 131.4(4) ?
O2 C5 O1 . . 123.9(4) ?
O2 C5 C1 . . 124.1(4) ?
O1 C5 C1 . . 112.0(4) ?
O1 C6 H6A . . 109.5 ?
O1 C6 H6B . . 109.5 ?
H6A C6 H6B . . 109.5 ?
O1 C6 H6C . . 109.5 ?
H6A C6 H6C . . 109.5 ?
H6B C6 H6C . . 109.5 ?
C4 C3 C2 . . 107.4(3) ?
C4 C3 H3 . . 126.3 ?
C2 C3 H3 . . 126.3 ?
N1 C4 C3 . . 108.0(3) ?
N1 C4 H4 . . 126.0 ?
C3 C4 H4 . . 126.0 ?
C1 C2 C3 . . 107.2(3) ?
C1 C2 H2 . . 126.4 ?
C3 C2 H2 . . 126.4 ?

loop_
_geom_bond_atom_site_label_1
_geom_bond_atom_site_label_2
_geom_bond_site_symmetry_2
_geom_bond_distance
_geom_bond_publ_flag
O1 C5 . 1.341(4) ?
O1 C6 . 1.439(4) ?
O2 C5 . 1.221(5) ?
N1 C4 . 1.356(5) ?
N1 C1 . 1.362(5) ?
N1 H1 . 0.8800 ?
C1 C2 . 1.382(5) ?
C1 C5 . 1.447(5) ?
C6 H6A . 0.9800 ?
C6 H6B . 0.9800 ?
C6 H6C . 0.9800 ?
C3 C4 . 1.377(5) ?
C3 C2 . 1.403(5) ?
C3 H3 . 0.9500 ?
C4 H4 . 0.9500 ?
C2 H2 . 0.9500 ?

loop_
_geom_hbond_atom_site_label_D
_geom_hbond_atom_site_label_H
_geom_hbond_atom_site_label_A
_geom_hbond_site_symmetry_A
_geom_hbond_distance_DH
_geom_hbond_distance_HA
_geom_hbond_distance_DA
_geom_hbond_angle_DHA
N1 H1 O2 2_545 0.88 2.06 2.933(4) 171
C4 H4 Cg1 2_645 0.95 2.63 3.401(5) 139

loop_
_geom_torsion_atom_site_label_1
_geom_torsion_atom_site_label_2
_geom_torsion_atom_site_label_3
_geom_torsion_atom_site_label_4
_geom_torsion_site_symmetry_1
_geom_torsion_site_symmetry_2
_geom_torsion_site_symmetry_3
_geom_torsion_site_symmetry_4
_geom_torsion
_geom_torsion_publ_flag
C4 N1 C1 C2 . . . . 0.0(4) ?
C4 N1 C1 C5 . . . . 179.3(3) ?
C6 O1 C5 O2 . . . . 0.7(5) ?
C6 O1 C5 C1 . . . . -179.0(3) ?
N1 C1 C5 O2 . . . . 4.1(6) ?
C2 C1 C5 O2 . . . . -176.8(4) ?
N1 C1 C5 O1 . . . . -176.2(3) ?
C2 C1 C5 O1 . . . . 2.9(6) ?
C1 N1 C4 C3 . . . . 0.3(4) ?
C2 C3 C4 N1 . . . . -0.4(4) ?
N1 C1 C2 C3 . . . . -0.2(4) ?
C5 C1 C2 C3 . . . . -179.4(4) ?
C4 C3 C2 C1 . . . . 0.4(4) ?

loop_
_cod_related_entry_id
_cod_related_entry_database
_cod_related_entry_code
1 ChemSpider 120675
